data_7202695
loop_
_publ_author_name
'Ho, Soo Yei'
'Tiekink, Edward R. T.'

_publ_section_title
;
 Supramolecular aggregation patterns in the crystal structures of the
 dinuclear phosphinegold(i) thiolates,
 [(Ph2P(CH2)4PPh2){AuSC(OR)?NC6H4Y-4}2] for R = Me, Et or iPr and Y =
 H, NO2 or Me: the influence on intermolecular interactions exerted by
 R and Y
;
_journal_issue 5
_journal_name_full CrystEngComm
_journal_page_first 368
_journal_paper_doi 10.1039/b700295e
_journal_volume 9
_journal_year 2007
_chemical_formula_sum 'C49 H54 Au2 N4 O7 P2 S2'
_chemical_formula_weight 1330.95
_space_group_IT_number 2
_symmetry_cell_setting triclinic
_symmetry_space_group_name_Hall '-P 1'
_symmetry_space_group_name_H-M 'P -1'
_atom_sites_solution_hydrogens geom
_atom_sites_solution_primary direct
_atom_sites_solution_secondary difmap
_audit_creation_method SHELXL-97
_cell_angle_alpha 104.028(5)
_cell_angle_beta 90.272(5)
_cell_angle_gamma 107.186(5)
_cell_formula_units_Z 1
_cell_length_a 8.872(2)
_cell_length_b 12.310(3)
_cell_length_c 12.717(3)
_cell_measurement_reflns_used 1003
_cell_measurement_temperature 223(2)
_cell_measurement_theta_max 26.6
_cell_measurement_theta_min 2.9
_cell_volume 1282.9(5)
_computing_cell_refinement 'SAINT (Bruker, 2000)'
_computing_data_collection 'SMART (Bruker, 2000)'
_computing_data_reduction 'SHELXTL (Bruker, 2000)'
_computing_molecular_graphics 'ORTEPII (Johnson, 1976)'
_computing_publication_material 'Bruker SHEXLTL (Bruker, 2000)'
_computing_structure_refinement 'SHELXL-97 (Sheldrick, 1997)'
_computing_structure_solution 'PATTY in DIRDIF92 (Beurskens et al., 1992)'
_diffrn_ambient_temperature 223(2)
_diffrn_measured_fraction_theta_full 0.966
_diffrn_measured_fraction_theta_max 0.966
_diffrn_measurement_device_type 'Bruker AXS SMART CCD'
_diffrn_measurement_method '\w scans'
_diffrn_radiation_monochromator graphite
_diffrn_radiation_source 'fine-focus sealed tube'
_diffrn_radiation_type MoK\a
_diffrn_radiation_wavelength 0.71069
_diffrn_reflns_av_R_equivalents 0.032
_diffrn_reflns_av_sigmaI/netI 0.087
_diffrn_reflns_limit_h_max 12
_diffrn_reflns_limit_h_min -12
_diffrn_reflns_limit_k_max 12
_diffrn_reflns_limit_k_min -17
_diffrn_reflns_limit_l_max 17
_diffrn_reflns_limit_l_min -15
_diffrn_reflns_number 9873
_diffrn_reflns_theta_full 30.0
_diffrn_reflns_theta_max 30.0
_diffrn_reflns_theta_min 1.7
_diffrn_standards_decay_% 0
_diffrn_standards_number 0
_exptl_absorpt_coefficient_mu 5.907
_exptl_absorpt_correction_T_max 1
_exptl_absorpt_correction_T_min 0.567
_exptl_absorpt_correction_type multi-scan
_exptl_absorpt_process_details '(SADABS, Bruker, 2000 & Blessing, 1995)'
_exptl_crystal_colour yellow
_exptl_crystal_density_diffrn 1.723
_exptl_crystal_density_method 'not measured'
_exptl_crystal_description block
_exptl_crystal_F_000 652
_exptl_crystal_size_max 0.39
_exptl_crystal_size_mid 0.08
_exptl_crystal_size_min 0.08
_refine_diff_density_max 2.24
_refine_diff_density_min -1.91
_refine_diff_density_rms 0.192
_refine_ls_extinction_method none
_refine_ls_goodness_of_fit_ref 1.01
_refine_ls_hydrogen_treatment constr
_refine_ls_matrix_type full
_refine_ls_number_parameters 297
_refine_ls_number_reflns 7227
_refine_ls_number_restraints 1
_refine_ls_restrained_S_all 1.01
_refine_ls_R_factor_all 0.096
_refine_ls_R_factor_gt 0.048
_refine_ls_shift/su_max 0.001
_refine_ls_shift/su_mean 0.000
_refine_ls_structure_factor_coef Fsqd
_refine_ls_weighting_details 'calc w=1/[\s^2^(Fo^2^)+(0.0662P)^2^+0.6328P] where P=(Fo^2^+2Fc^2^)/3'
_refine_ls_weighting_scheme calc
_refine_ls_wR_factor_gt 0.113
_refine_ls_wR_factor_ref 0.136
_reflns_number_gt 4887
_reflns_number_total 7227
_reflns_threshold_expression I>2\s(I)
_cod_data_source_file b700295e.txt
_cod_data_source_block dppb[Au(SC(OiPr)=NC6H4NO2-p)]2.MeOH
_cod_original_cell_volume 1282.9(6)
_cod_original_sg_symbol_H-M P-1
_cod_database_code 7202695

loop_
_symmetry_equiv_pos_as_xyz
'x, y, z'
'-x, -y, -z'

loop_
_atom_site_label
_atom_site_type_symbol
_atom_site_fract_x
_atom_site_fract_y
_atom_site_fract_z
_atom_site_U_iso_or_equiv
_atom_site_adp_type
_atom_site_occupancy
_atom_site_symmetry_multiplicity
_atom_site_calc_flag
_atom_site_refinement_flags
_atom_site_disorder_assembly
_atom_site_disorder_group
Au Au 0.18861(4) 0.03429(3) 0.25845(2) 0.03527(10) Uani 1 1 d . . .
S1 S 0.2441(3) 0.19674(19) 0.40472(16) 0.0528(6) Uani 1 1 d . . .
P1 P 0.1455(2) -0.11115(16) 0.10389(13) 0.0283(4) Uani 1 1 d . . .
O1 O 0.2463(7) 0.0294(5) 0.4972(4) 0.0466(14) Uani 1 1 d . . .
O2 O 0.1594(10) 0.7007(7) 0.7705(6) 0.077(2) Uani 1 1 d . . .
O3 O 0.4080(11) 0.7529(7) 0.7440(7) 0.091(3) Uani 1 1 d . . .
O4 O 0.067(2) 0.4740(17) 0.4609(15) 0.103(6) Uiso 0.50 1 d PD . .
N1 N 0.2549(9) 0.2024(6) 0.6167(5) 0.0441(16) Uani 1 1 d . . .
N2 N 0.2808(11) 0.6770(7) 0.7436(6) 0.056(2) Uani 1 1 d . . .
C1 C 0.2509(10) 0.1434(7) 0.5205(6) 0.0430(18) Uani 1 1 d . . .
C2 C 0.2635(10) 0.3216(7) 0.6447(6) 0.0409(18) Uani 1 1 d . . .
C3 C 0.1422(11) 0.3544(9) 0.6976(7) 0.053(2) Uani 1 1 d . . .
H3 H 0.0545 0.2964 0.7118 0.064 Uiso 1 1 calc R . .
C4 C 0.1474(12) 0.4702(9) 0.7298(7) 0.057(2) Uani 1 1 d . . .
H4 H 0.0639 0.4919 0.7652 0.068 Uiso 1 1 calc R . .
C5 C 0.2771(11) 0.5538(8) 0.7093(6) 0.048(2) Uani 1 1 d . . .
C6 C 0.4012(10) 0.5255(8) 0.6577(6) 0.048(2) Uani 1 1 d . . .
H6 H 0.4894 0.5841 0.6450 0.058 Uiso 1 1 calc R . .
C7 C 0.3921(10) 0.4080(8) 0.6251(6) 0.0437(19) Uani 1 1 d . . .
H7 H 0.4751 0.3865 0.5890 0.052 Uiso 1 1 calc R . .
C8 C 0.2333(11) -0.0274(8) 0.5868(6) 0.048(2) Uani 1 1 d . . .
H8 H 0.1502 -0.0092 0.6333 0.058 Uiso 1 1 calc R . .
C9 C 0.3884(13) 0.0130(9) 0.6527(9) 0.071(3) Uani 1 1 d . . .
H9A H 0.4128 0.0958 0.6893 0.106 Uiso 1 1 calc R . .
H9B H 0.4707 0.0016 0.6052 0.106 Uiso 1 1 calc R . .
H9C H 0.3825 -0.0320 0.7063 0.106 Uiso 1 1 calc R . .
C10 C 0.1853(15) -0.1565(9) 0.5313(8) 0.075(3) Uani 1 1 d . . .
H10A H 0.0839 -0.1792 0.4899 0.112 Uiso 1 1 calc R . .
H10B H 0.1767 -0.2011 0.5855 0.112 Uiso 1 1 calc R . .
H10C H 0.2645 -0.1726 0.4827 0.112 Uiso 1 1 calc R . .
C11 C 0.2716(8) -0.0636(6) -0.0002(5) 0.0296(14) Uani 1 1 d . . .
H11A H 0.2560 -0.1299 -0.0644 0.036 Uiso 1 1 calc R . .
H11B H 0.2415 -0.0014 -0.0223 0.036 Uiso 1 1 calc R . .
C12 C 0.4459(8) -0.0177(6) 0.0429(5) 0.0313(15) Uani 1 1 d . . .
H12A H 0.4616 0.0504 0.1054 0.038 Uiso 1 1 calc R . .
H12B H 0.4741 -0.0790 0.0680 0.038 Uiso 1 1 calc R . .
C13 C 0.1951(8) -0.2382(6) 0.1226(6) 0.0340(15) Uani 1 1 d . . .
C14 C 0.1724(10) -0.3371(7) 0.0363(7) 0.0432(18) Uani 1 1 d . . .
H14 H 0.1285 -0.3395 -0.0320 0.052 Uiso 1 1 calc R . .
C15 C 0.2153(11) -0.4326(8) 0.0516(9) 0.056(2) Uani 1 1 d . . .
H15 H 0.2022 -0.4991 -0.0068 0.067 Uiso 1 1 calc R . .
C16 C 0.2782(11) -0.4296(9) 0.1543(9) 0.058(2) Uani 1 1 d . . .
H16 H 0.3045 -0.4947 0.1657 0.070 Uiso 1 1 calc R . .
C17 C 0.3009(12) -0.3293(9) 0.2385(8) 0.059(2) Uani 1 1 d . . .
H17 H 0.3469 -0.3248 0.3068 0.071 Uiso 1 1 calc R . .
C18 C 0.2566(10) -0.2366(8) 0.2225(7) 0.0464(19) Uani 1 1 d . . .
H18 H 0.2684 -0.1705 0.2811 0.056 Uiso 1 1 calc R . .
C19 C -0.0585(8) -0.1698(6) 0.0440(5) 0.0308(14) Uani 1 1 d . . .
C20 C -0.1769(9) -0.1900(7) 0.1126(6) 0.0385(17) Uani 1 1 d . . .
H20 H -0.1512 -0.1681 0.1882 0.046 Uiso 1 1 calc R . .
C21 C -0.3322(9) -0.2416(8) 0.0725(7) 0.047(2) Uani 1 1 d . . .
H21 H -0.4123 -0.2557 0.1201 0.056 Uiso 1 1 calc R . .
C22 C -0.3708(10) -0.2736(8) -0.0412(7) 0.047(2) Uani 1 1 d . . .
H22 H -0.4767 -0.3100 -0.0695 0.057 Uiso 1 1 calc R . .
C23 C -0.2532(10) -0.2513(7) -0.1100(6) 0.0439(19) Uani 1 1 d . . .
H23 H -0.2794 -0.2708 -0.1853 0.053 Uiso 1 1 calc R . .
C24 C -0.0977(9) -0.2009(7) -0.0697(5) 0.0361(16) Uani 1 1 d . . .
H24 H -0.0177 -0.1870 -0.1174 0.043 Uiso 1 1 calc R . .
C25 C 0.194(2) 0.5393(17) 0.4269(16) 0.058(5) Uiso 0.50 1 d PD . .

loop_
_atom_site_aniso_label
_atom_site_aniso_U_11
_atom_site_aniso_U_22
_atom_site_aniso_U_33
_atom_site_aniso_U_23
_atom_site_aniso_U_13
_atom_site_aniso_U_12
Au 0.04843(18) 0.03129(16) 0.02543(13) 0.00445(10) 0.00220(10) 0.01348(12)
S1 0.0968(18) 0.0334(11) 0.0275(9) 0.0051(8) 0.0034(10) 0.0212(12)
P1 0.0308(9) 0.0302(9) 0.0237(7) 0.0059(7) 0.0041(6) 0.0096(7)
O1 0.070(4) 0.035(3) 0.033(3) 0.005(2) 0.002(2) 0.016(3)
O2 0.107(6) 0.063(5) 0.065(4) -0.001(4) 0.027(4) 0.045(5)
O3 0.107(7) 0.039(4) 0.112(7) 0.005(4) -0.004(5) 0.013(5)
N1 0.068(5) 0.035(4) 0.029(3) 0.006(3) 0.001(3) 0.018(3)
N2 0.082(6) 0.039(4) 0.045(4) 0.003(3) 0.005(4) 0.020(4)
C1 0.050(5) 0.034(4) 0.045(4) 0.008(3) 0.001(3) 0.016(4)
C2 0.058(5) 0.034(4) 0.029(3) 0.002(3) 0.000(3) 0.017(4)
C3 0.049(5) 0.054(6) 0.056(5) 0.014(4) 0.011(4) 0.014(4)
C4 0.065(6) 0.051(6) 0.054(5) 0.004(4) 0.021(4) 0.026(5)
C5 0.069(6) 0.037(5) 0.035(4) 0.003(3) 0.005(4) 0.018(4)
C6 0.050(5) 0.045(5) 0.039(4) -0.001(4) 0.000(3) 0.009(4)
C7 0.042(4) 0.051(5) 0.034(4) 0.004(3) 0.000(3) 0.015(4)
C8 0.068(6) 0.044(5) 0.029(4) 0.012(3) -0.003(3) 0.010(4)
C9 0.077(7) 0.053(6) 0.072(6) 0.004(5) -0.031(5) 0.015(5)
C10 0.105(9) 0.045(6) 0.059(6) 0.016(5) -0.013(6) 0.000(6)
C11 0.038(4) 0.026(3) 0.025(3) 0.006(3) 0.004(3) 0.010(3)
C12 0.037(4) 0.032(4) 0.026(3) 0.012(3) 0.007(3) 0.009(3)
C13 0.029(3) 0.029(4) 0.041(4) 0.010(3) 0.005(3) 0.003(3)
C14 0.050(5) 0.029(4) 0.051(4) 0.009(3) 0.002(4) 0.013(4)
C15 0.055(5) 0.034(5) 0.080(7) 0.012(4) 0.010(5) 0.016(4)
C16 0.059(6) 0.044(5) 0.084(7) 0.030(5) 0.001(5) 0.024(5)
C17 0.070(6) 0.060(6) 0.062(6) 0.032(5) 0.003(5) 0.029(5)
C18 0.042(4) 0.044(5) 0.054(5) 0.016(4) 0.001(4) 0.011(4)
C19 0.034(4) 0.030(4) 0.032(3) 0.009(3) 0.001(3) 0.014(3)
C20 0.042(4) 0.046(5) 0.028(3) 0.009(3) 0.009(3) 0.014(4)
C21 0.029(4) 0.056(6) 0.057(5) 0.025(4) 0.009(3) 0.008(4)
C22 0.038(4) 0.045(5) 0.058(5) 0.019(4) 0.003(4) 0.008(4)
C23 0.052(5) 0.040(5) 0.037(4) 0.008(3) -0.005(3) 0.011(4)
C24 0.046(4) 0.038(4) 0.027(3) 0.013(3) 0.009(3) 0.011(3)

loop_
_atom_type_symbol
_atom_type_description
_atom_type_scat_dispersion_real
_atom_type_scat_dispersion_imag
_atom_type_scat_source
C C 0.0033 0.0016 'International Tables Vol C Tables 4.2.6.8 and 6.1.1.4'
H H 0.0000 0.0000 'International Tables Vol C Tables 4.2.6.8 and 6.1.1.4'
Au Au -2.0133 8.8022 'International Tables Vol C Tables 4.2.6.8 and 6.1.1.4'
N N 0.0061 0.0033 'International Tables Vol C Tables 4.2.6.8 and 6.1.1.4'
O O 0.0106 0.0060 'International Tables Vol C Tables 4.2.6.8 and 6.1.1.4'
P P 0.1023 0.0942 'International Tables Vol C Tables 4.2.6.8 and 6.1.1.4'
S S 0.1246 0.1234 'International Tables Vol C Tables 4.2.6.8 and 6.1.1.4'

loop_
_geom_angle_atom_site_label_1
_geom_angle_atom_site_label_2
_geom_angle_atom_site_label_3
_geom_angle
_geom_angle_site_symmetry_1
_geom_angle_site_symmetry_3
_geom_angle_publ_flag
P1 Au S1 173.73(7) . . ?
C1 S1 Au 105.7(3) . . ?
C13 P1 C19 104.6(3) . . ?
C13 P1 C11 104.5(3) . . ?
C19 P1 C11 107.8(3) . . ?
C13 P1 Au 112.8(2) . . ?
C19 P1 Au 115.2(2) . . ?
C11 P1 Au 111.2(2) . . ?
C1 O1 C8 118.1(6) . . ?
C25 O4 O4 125(2) . 2_566 ?
C1 N1 C2 123.6(7) . . ?
O3 N2 O2 122.8(9) . . ?
O3 N2 C5 117.7(9) . . ?
O2 N2 C5 119.4(9) . . ?
N1 C1 O1 121.7(8) . . ?
N1 C1 S1 124.6(7) . . ?
O1 C1 S1 113.7(5) . . ?
C7 C2 N1 122.3(8) . . ?
C7 C2 C3 118.8(8) . . ?
N1 C2 C3 118.9(8) . . ?
C4 C3 C2 121.2(9) . . ?
C3 C4 C5 118.6(8) . . ?
C6 C5 C4 122.4(8) . . ?
C6 C5 N2 119.6(9) . . ?
C4 C5 N2 118.1(8) . . ?
C5 C6 C7 117.9(9) . . ?
C2 C7 C6 121.3(8) . . ?
O1 C8 C9 110.0(8) . . ?
O1 C8 C10 104.1(7) . . ?
C9 C8 C10 112.2(9) . . ?
C12 C11 P1 110.7(4) . . ?
C12 C12 C11 112.1(7) 2_655 . ?
C18 C13 C14 119.7(7) . . ?
C18 C13 P1 119.8(6) . . ?
C14 C13 P1 120.4(6) . . ?
C13 C14 C15 119.5(8) . . ?
C16 C15 C14 120.1(9) . . ?
C17 C16 C15 119.0(8) . . ?
C16 C17 C18 120.2(9) . . ?
C13 C18 C17 121.4(9) . . ?
C20 C19 C24 119.5(7) . . ?
C20 C19 P1 117.8(5) . . ?
C24 C19 P1 122.6(5) . . ?
C19 C20 C21 120.9(7) . . ?
C20 C21 C22 119.4(7) . . ?
C23 C22 C21 119.9(8) . . ?
C22 C23 C24 120.6(7) . . ?
C23 C24 C19 119.7(7) . . ?

loop_
_geom_bond_atom_site_label_1
_geom_bond_atom_site_label_2
_geom_bond_distance
_geom_bond_site_symmetry_2
_geom_bond_publ_flag
Au P1 2.2576(17) . ?
Au S1 2.304(2) . ?
S1 C1 1.759(8) . ?
P1 C13 1.812(8) . ?
P1 C19 1.823(7) . ?
P1 C11 1.830(7) . ?
O1 C1 1.350(9) . ?
O1 C8 1.464(10) . ?
O2 N2 1.226(10) . ?
O3 N2 1.233(11) . ?
O4 C25 1.315(10) . ?
O4 O4 1.73(4) 2_566 ?
N1 C1 1.256(10) . ?
N1 C2 1.402(10) . ?
N2 C5 1.463(11) . ?
C2 C7 1.382(12) . ?
C2 C3 1.381(12) . ?
C3 C4 1.371(13) . ?
C4 C5 1.373(14) . ?
C5 C6 1.374(12) . ?
C6 C7 1.382(12) . ?
C8 C9 1.491(12) . ?
C8 C10 1.503(13) . ?
C11 C12 1.528(10) . ?
C12 C12 1.516(13) 2_655 ?
C13 C18 1.373(11) . ?
C13 C14 1.390(10) . ?
C14 C15 1.393(12) . ?
C15 C16 1.406(14) . ?
C16 C17 1.387(14) . ?
C17 C18 1.369(12) . ?
C19 C20 1.374(10) . ?
C19 C24 1.417(9) . ?
C20 C21 1.372(11) . ?
C21 C22 1.414(12) . ?
C22 C23 1.373(12) . ?
C23 C24 1.372(11) . ?

loop_
_geom_torsion_atom_site_label_1
_geom_torsion_atom_site_label_2
_geom_torsion_atom_site_label_3
_geom_torsion_atom_site_label_4
_geom_torsion
_geom_torsion_site_symmetry_1
_geom_torsion_site_symmetry_2
_geom_torsion_site_symmetry_3
_geom_torsion_site_symmetry_4
_geom_torsion_publ_flag
P1 Au S1 C1 -158.8(7) . . . . ?
S1 Au P1 C13 137.6(8) . . . . ?
S1 Au P1 C19 -102.5(8) . . . . ?
S1 Au P1 C11 20.5(8) . . . . ?
C2 N1 C1 O1 178.4(7) . . . . ?
C2 N1 C1 S1 -3.8(13) . . . . ?
C8 O1 C1 N1 4.8(12) . . . . ?
C8 O1 C1 S1 -173.2(6) . . . . ?
Au S1 C1 N1 -168.9(7) . . . . ?
Au S1 C1 O1 9.0(7) . . . . ?
C1 N1 C2 C7 -63.9(12) . . . . ?
C1 N1 C2 C3 118.8(10) . . . . ?
C7 C2 C3 C4 0.5(13) . . . . ?
N1 C2 C3 C4 177.9(8) . . . . ?
C2 C3 C4 C5 -0.6(15) . . . . ?
C3 C4 C5 C6 0.1(14) . . . . ?
C3 C4 C5 N2 179.7(8) . . . . ?
O3 N2 C5 C6 -13.8(12) . . . . ?
O2 N2 C5 C6 166.3(8) . . . . ?
O3 N2 C5 C4 166.6(9) . . . . ?
O2 N2 C5 C4 -13.3(12) . . . . ?
C4 C5 C6 C7 0.6(13) . . . . ?
N2 C5 C6 C7 -179.0(7) . . . . ?
N1 C2 C7 C6 -177.1(7) . . . . ?
C3 C2 C7 C6 0.2(12) . . . . ?
C5 C6 C7 C2 -0.7(12) . . . . ?
C1 O1 C8 C9 -75.2(10) . . . . ?
C1 O1 C8 C10 164.5(8) . . . . ?
C13 P1 C11 C12 -66.8(5) . . . . ?
C19 P1 C11 C12 -177.7(5) . . . . ?
Au P1 C11 C12 55.1(5) . . . . ?
P1 C11 C12 C12 177.7(7) . . . 2_655 ?
C19 P1 C13 C18 -127.8(6) . . . . ?
C11 P1 C13 C18 119.0(6) . . . . ?
Au P1 C13 C18 -1.9(7) . . . . ?
C19 P1 C13 C14 52.7(7) . . . . ?
C11 P1 C13 C14 -60.5(7) . . . . ?
Au P1 C13 C14 178.5(5) . . . . ?
C18 C13 C14 C15 -1.3(12) . . . . ?
P1 C13 C14 C15 178.3(7) . . . . ?
C13 C14 C15 C16 1.2(13) . . . . ?
C14 C15 C16 C17 -1.9(15) . . . . ?
C15 C16 C17 C18 2.6(15) . . . . ?
C14 C13 C18 C17 2.0(13) . . . . ?
P1 C13 C18 C17 -177.5(7) . . . . ?
C16 C17 C18 C13 -2.7(15) . . . . ?
C13 P1 C19 C20 81.4(6) . . . . ?
C11 P1 C19 C20 -167.8(6) . . . . ?
Au P1 C19 C20 -42.9(7) . . . . ?
C13 P1 C19 C24 -95.1(7) . . . . ?
C11 P1 C19 C24 15.8(7) . . . . ?
Au P1 C19 C24 140.6(6) . . . . ?
C24 C19 C20 C21 1.2(12) . . . . ?
P1 C19 C20 C21 -175.4(7) . . . . ?
C19 C20 C21 C22 -0.5(13) . . . . ?
C20 C21 C22 C23 -0.9(14) . . . . ?
C21 C22 C23 C24 1.6(13) . . . . ?
C22 C23 C24 C19 -1.0(12) . . . . ?
C20 C19 C24 C23 -0.4(11) . . . . ?
P1 C19 C24 C23 176.0(6) . . . . ?
